data_7719043
loop_
_publ_author_name
'Kumar, Manish'
'Chakraborty, Sudipta'
'Nayek, Hari Pada'

_publ_section_title
;
 Organotin(IV) compounds catalyzed cyanide-free synthesis of
 &#x3b1;-iminonitriles.
;
_journal_issue 21
_journal_name_full 'Dalton transactions (Cambridge, England : 2003)'
_journal_page_first 8470
_journal_page_last 8482
_journal_paper_doi 10.1039/d5dt00492f
_journal_volume 54
_journal_year 2025
_chemical_formula_moiety 'C30 H29 N O3 Sn'
_chemical_formula_sum 'C30 H29 N O3 Sn'
_chemical_formula_weight 570.23
_chemical_name_systematic PP-15
_space_group_crystal_system monoclinic
_space_group_IT_number 14
_space_group_name_Hall '-P 2yn'
_space_group_name_H-M_alt 'P 1 21/n 1'
_atom_sites_solution_hydrogens geom
_atom_sites_solution_primary dual
_audit_creation_date 2024-11-11
_audit_creation_method
;
Olex2 1.2-ac3
(compiled 2016.08.26 svn.r3337 for Rigaku Oxford Diffraction, GUI svn.r5221)
;
_audit_update_record
;
2025-02-04 deposited with the CCDC.	2025-04-14 downloaded from the CCDC.
;
_cell_angle_alpha 90
_cell_angle_beta 91.601(3)
_cell_angle_gamma 90
_cell_formula_units_Z 4
_cell_length_a 10.5581(4)
_cell_length_b 16.8877(5)
_cell_length_c 14.9059(5)
_cell_measurement_reflns_used 6786
_cell_measurement_temperature 293(2)
_cell_measurement_theta_max 28.3200
_cell_measurement_theta_min 2.6200
_cell_volume 2656.71(16)
_computing_cell_refinement 'CrysAlisPro 1.171.40.69a (Rigaku OD, 2020)'
_computing_data_collection 'CrysAlisPro 1.171.40.69a (Rigaku OD, 2020)'
_computing_data_reduction 'CrysAlisPro 1.171.40.69a (Rigaku OD, 2020)'
_computing_molecular_graphics 'Olex2 (Dolomanov et al., 2009)'
_computing_publication_material 'Olex2 (Dolomanov et al., 2009)'
_computing_structure_refinement 'ShelXL (Sheldrick, 2015)'
_computing_structure_solution 'ShelXT (Sheldrick, 2015)'
_diffrn_ambient_temperature 293(2)
_diffrn_detector 'CCD plate'
_diffrn_detector_area_resol_mean 8.0303
_diffrn_detector_type EosS2
_diffrn_measured_fraction_theta_full 1.000
_diffrn_measured_fraction_theta_max 0.984
_diffrn_measurement_details
;
List of Runs (angles in degrees, time in seconds):

  # Type    Start    End  Width  t~exp~   \w     \q     \k     \f   Frames
#--------------------------------------------------------------------------
  1  \w      2.00  33.00   1.00   50.00    --   13.76  77.00 -60.00   31
  2  \w      1.00  61.00   1.00   50.00    --   13.76  57.00 -90.00   60
  3  \w    -49.00  25.00   1.00   50.00    --   13.76 -57.00 -90.00   74
  4  \w     10.00  76.00   1.00   50.00    --   13.76  38.00  30.00   66
;
_diffrn_measurement_device 'four-circle diffractometer'
_diffrn_measurement_device_type 'SuperNova, Single source at offset/far, EosS2'
_diffrn_measurement_method '\w scans'
_diffrn_orient_matrix_type 'CrysAlisPro convention (1999,Acta A55,543-557)'
_diffrn_orient_matrix_UB_11 0.0639093000
_diffrn_orient_matrix_UB_12 0.0017475000
_diffrn_orient_matrix_UB_13 0.0157486000
_diffrn_orient_matrix_UB_21 0.0204066000
_diffrn_orient_matrix_UB_22 0.0019182000
_diffrn_orient_matrix_UB_23 -0.0449142000
_diffrn_orient_matrix_UB_31 -0.0035553000
_diffrn_orient_matrix_UB_32 0.0419239000
_diffrn_orient_matrix_UB_33 0.0014021000
_diffrn_radiation_monochromator mirror
_diffrn_radiation_probe x-ray
_diffrn_radiation_type MoK\a
_diffrn_radiation_wavelength 0.71073
_diffrn_reflns_av_R_equivalents 0.0288
_diffrn_reflns_av_unetI/netI 0.0425
_diffrn_reflns_Laue_measured_fraction_full 1.000
_diffrn_reflns_Laue_measured_fraction_max 0.984
_diffrn_reflns_limit_h_max 13
_diffrn_reflns_limit_h_min -13
_diffrn_reflns_limit_k_max 19
_diffrn_reflns_limit_k_min -21
_diffrn_reflns_limit_l_max 19
_diffrn_reflns_limit_l_min -18
_diffrn_reflns_number 13803
_diffrn_reflns_point_group_measured_fraction_full 1.000
_diffrn_reflns_point_group_measured_fraction_max 0.984
_diffrn_reflns_theta_full 25.242
_diffrn_reflns_theta_max 26.999
_diffrn_reflns_theta_min 1.823
_diffrn_source 'micro-focus sealed X-ray tube'
_diffrn_source_type 'SuperNova (Mo) X-ray Source'
_exptl_absorpt_coefficient_mu 0.992
_exptl_absorpt_correction_T_max 1.00000
_exptl_absorpt_correction_T_min 0.50627
_exptl_absorpt_correction_type multi-scan
_exptl_absorpt_process_details
;
CrysAlisPro 1.171.40.69a (Rigaku Oxford Diffraction, 2020)
Empirical absorption correction using spherical harmonics,
 implemented in SCALE3 ABSPACK scaling algorithm.
;
_exptl_crystal_colour 'metallic orangish orange'
_exptl_crystal_colour_lustre metallic
_exptl_crystal_colour_modifier orangish
_exptl_crystal_colour_primary orange
_exptl_crystal_density_diffrn 1.426
_exptl_crystal_description block
_exptl_crystal_F_000 1160
_exptl_crystal_size_max 0.11
_exptl_crystal_size_mid 0.11
_exptl_crystal_size_min 0.1
_refine_diff_density_max 1.377
_refine_diff_density_min -1.069
_refine_diff_density_rms 0.076
_refine_ls_extinction_method none
_refine_ls_goodness_of_fit_ref 1.061
_refine_ls_hydrogen_treatment constr
_refine_ls_matrix_type full
_refine_ls_number_parameters 314
_refine_ls_number_reflns 5705
_refine_ls_number_restraints 0
_refine_ls_restrained_S_all 1.061
_refine_ls_R_factor_all 0.0552
_refine_ls_R_factor_gt 0.0390
_refine_ls_shift/su_max 0.002
_refine_ls_shift/su_mean 0.000
_refine_ls_structure_factor_coef Fsqd
_refine_ls_weighting_details 'w=1/[\s^2^(Fo^2^)+(0.0481P)^2^+0.7840P] where P=(Fo^2^+2Fc^2^)/3'
_refine_ls_weighting_scheme calc
_refine_ls_wR_factor_gt 0.0934
_refine_ls_wR_factor_ref 0.0984
_reflns_Friedel_coverage 0.000
_reflns_number_gt 4472
_reflns_number_total 5705
_reflns_threshold_expression 'I > 2\s(I)'
_cod_data_source_file d5dt00492f2.cif
_cod_data_source_block 4
_cod_original_cell_volume 2656.72(15)
_cod_database_code 7719043
_chemical_oxdiff_formula 'C116 H116 N8 O12 Sn4 '
_shelx_space_group_comment
;
The symmetry employed for this shelxl refinement is uniquely defined
by the following loop, which should always be used as a source of
symmetry information in preference to the above space-group names.
They are only intended as comments.
;
_diffrn_oxdiff_digest_frames
;
015d24135b54318064dcf4923389e32f1d000273061
;
_reflns_odcompleteness_completeness 99.91
_reflns_odcompleteness_iscentric 1
_reflns_odcompleteness_theta 26.32
_olex2_refinement_description
;
1. Fixed Uiso
 At 1.2 times of:
  All C(H) groups, All C(H,H) groups
 At 1.5 times of:
  All C(H,H,H) groups, All O(H) groups
2. Uiso/Uaniso restraints and constraints
Uanis(C15) = Uanis(C18)
3.a Secondary CH2 refined with riding coordinates:
 C14(H14A,H14B)
3.b Aromatic/amide H refined with riding coordinates:
 C2(H2), C3(H3), C4(H4), C5(H5), C7(H7), C9(H9), C11(H11), C20(H20), C21(H21),
 C22(H22), C23(H23), C24(H24), C26(H26), C27(H27), C28(H28), C29(H29), C30(H30)
3.c Idealised Me refined as rotating group:
 C16(H16A,H16B,H16C), C17(H17A,H17B,H17C), C18(H18A,H18B,H18C)
3.d Idealised tetrahedral OH refined as rotating group:
 O3(H3A)
;
_shelx_shelxl_version_number 2014/7
_olex2_submission_special_instructions 'No special instructions were received'
_oxdiff_exptl_absorpt_empirical_details
;
Empirical correction (ABSPACK) includes:
- Absorption correction using spherical harmonics
- Frame scaling
;
_oxdiff_exptl_absorpt_empirical_full_max 1.878
_oxdiff_exptl_absorpt_empirical_full_min 0.678

loop_
_space_group_symop_operation_xyz
'x, y, z'
'-x+1/2, y+1/2, -z+1/2'
'-x, -y, -z'
'x-1/2, -y-1/2, z-1/2'

loop_
_atom_site_label
_atom_site_type_symbol
_atom_site_fract_x
_atom_site_fract_y
_atom_site_fract_z
_atom_site_U_iso_or_equiv
_atom_site_adp_type
_atom_site_occupancy
_atom_site_site_symmetry_order
_atom_site_calc_flag
_atom_site_refinement_flags_posn
_atom_site_refinement_flags_adp
_atom_site_refinement_flags_occupancy
_atom_site_disorder_assembly
_atom_site_disorder_group
C1 C 0.5573(3) 0.59929(19) 0.1137(2) 0.0399(8) Uani 1 1 d . . . . .
C2 C 0.5299(4) 0.6724(2) 0.0760(3) 0.0503(10) Uani 1 1 d . . . . .
H2 H 0.5917 0.7116 0.0762 0.060 Uiso 1 1 calc R . . . .
C3 C 0.4114(4) 0.6877(2) 0.0381(3) 0.0615(12) Uani 1 1 d . . . . .
H3 H 0.3945 0.7366 0.0117 0.074 Uiso 1 1 calc R . . . .
C4 C 0.3180(4) 0.6304(2) 0.0392(3) 0.0676(13) Uani 1 1 d . . . . .
H4 H 0.2379 0.6413 0.0147 0.081 Uiso 1 1 calc R . . . .
C5 C 0.3432(4) 0.5578(2) 0.0763(3) 0.0571(11) Uani 1 1 d . . . . .
H5 H 0.2809 0.5188 0.0754 0.069 Uiso 1 1 calc R . . . .
C6 C 0.4609(3) 0.54237(19) 0.1150(2) 0.0393(8) Uani 1 1 d . . . . .
C7 C 0.4385(3) 0.40466(18) 0.1468(2) 0.0404(8) Uani 1 1 d . . . . .
H7 H 0.3768 0.4039 0.1011 0.048 Uiso 1 1 calc R . . . .
C8 C 0.4614(3) 0.33215(18) 0.1933(2) 0.0369(8) Uani 1 1 d . . . . .
C9 C 0.4027(3) 0.26390(19) 0.1573(2) 0.0438(9) Uani 1 1 d . . . . .
H9 H 0.3527 0.2686 0.1052 0.053 Uiso 1 1 calc R . . . .
C10 C 0.4167(3) 0.19059(19) 0.1963(2) 0.0432(8) Uani 1 1 d . . . . .
C11 C 0.4916(3) 0.18677(19) 0.2760(2) 0.0427(8) Uani 1 1 d . . . . .
H11 H 0.5017 0.1380 0.3043 0.051 Uiso 1 1 calc R . . . .
C12 C 0.5503(3) 0.25152(18) 0.3137(2) 0.0362(7) Uani 1 1 d . . . . .
C13 C 0.5374(3) 0.32649(18) 0.2721(2) 0.0346(7) Uani 1 1 d . . . . .
C14 C 0.6302(3) 0.24583(19) 0.3993(2) 0.0456(9) Uani 1 1 d . . . . .
H14A H 0.7132 0.2678 0.3881 0.055 Uiso 1 1 calc R . . . .
H14B H 0.5917 0.2784 0.4446 0.055 Uiso 1 1 calc R . . . .
C15 C 0.3528(6) 0.1179(3) 0.1538(4) 0.0975(14) Uani 1 1 d . . . . .
C16 C 0.2112(6) 0.1316(3) 0.1422(6) 0.149(3) Uani 1 1 d . . . . .
H16A H 0.1744 0.1366 0.2001 0.224 Uiso 1 1 calc GR . . . .
H16B H 0.1733 0.0877 0.1107 0.224 Uiso 1 1 calc GR . . . .
H16C H 0.1964 0.1793 0.1085 0.224 Uiso 1 1 calc GR . . . .
C17 C 0.3973(9) 0.1070(4) 0.0589(5) 0.180(4) Uani 1 1 d . . . . .
H17A H 0.3962 0.1572 0.0285 0.270 Uiso 1 1 calc GR . . . .
H17B H 0.3420 0.0707 0.0274 0.270 Uiso 1 1 calc GR . . . .
H17C H 0.4820 0.0863 0.0605 0.270 Uiso 1 1 calc GR . . . .
C18 C 0.3749(6) 0.0437(3) 0.2050(4) 0.0975(14) Uani 1 1 d . . . . .
H18A H 0.4644 0.0357 0.2142 0.146 Uiso 1 1 calc GR . . . .
H18B H 0.3395 -0.0002 0.1719 0.146 Uiso 1 1 calc GR . . . .
H18C H 0.3354 0.0475 0.2620 0.146 Uiso 1 1 calc GR . . . .
C19 C 0.6561(3) 0.56375(19) 0.3571(2) 0.0388(8) Uani 1 1 d . . . . .
C20 C 0.6732(4) 0.6443(2) 0.3467(3) 0.0610(11) Uani 1 1 d . . . . .
H20 H 0.6858 0.6651 0.2899 0.073 Uiso 1 1 calc R . . . .
C21 C 0.6717(5) 0.6943(2) 0.4199(4) 0.0743(14) Uani 1 1 d . . . . .
H21 H 0.6809 0.7485 0.4118 0.089 Uiso 1 1 calc R . . . .
C22 C 0.6567(4) 0.6646(3) 0.5043(3) 0.0633(12) Uani 1 1 d . . . . .
H22 H 0.6583 0.6984 0.5536 0.076 Uiso 1 1 calc R . . . .
C23 C 0.6392(4) 0.5849(3) 0.5160(3) 0.0683(12) Uani 1 1 d . . . . .
H23 H 0.6274 0.5646 0.5731 0.082 Uiso 1 1 calc R . . . .
C24 C 0.6391(4) 0.5346(2) 0.4424(3) 0.0562(10) Uani 1 1 d . . . . .
H24 H 0.6275 0.4806 0.4507 0.067 Uiso 1 1 calc R . . . .
C25 C 0.8342(3) 0.43172(19) 0.2027(2) 0.0394(8) Uani 1 1 d . . . . .
C26 C 0.8917(3) 0.4531(2) 0.1254(3) 0.0508(9) Uani 1 1 d . . . . .
H26 H 0.8563 0.4932 0.0901 0.061 Uiso 1 1 calc R . . . .
C27 C 1.0017(4) 0.4163(3) 0.0984(3) 0.0644(12) Uani 1 1 d . . . . .
H27 H 1.0392 0.4311 0.0453 0.077 Uiso 1 1 calc R . . . .
C28 C 1.0540(4) 0.3583(3) 0.1505(4) 0.0725(14) Uani 1 1 d . . . . .
H28 H 1.1265 0.3324 0.1320 0.087 Uiso 1 1 calc R . . . .
C29 C 1.0011(4) 0.3376(3) 0.2298(4) 0.0768(15) Uani 1 1 d . . . . .
H29 H 1.0394 0.2994 0.2664 0.092 Uiso 1 1 calc R . . . .
C30 C 0.8895(4) 0.3739(2) 0.2555(3) 0.0585(10) Uani 1 1 d . . . . .
H30 H 0.8521 0.3590 0.3086 0.070 Uiso 1 1 calc R . . . .
N9 N 0.4952(3) 0.47170(15) 0.16191(18) 0.0363(6) Uani 1 1 d . . . . .
O1 O 0.6705(2) 0.58210(13) 0.15077(17) 0.0465(6) Uani 1 1 d . . . . .
O2 O 0.5940(2) 0.38899(12) 0.31096(15) 0.0389(5) Uani 1 1 d . . . . .
O3 O 0.6460(2) 0.16920(13) 0.43362(17) 0.0474(6) Uani 1 1 d . . . . .
H3A H 0.6966 0.1449 0.4033 0.071 Uiso 1 1 calc GR . . . .
Sn1 Sn 0.66537(2) 0.48748(2) 0.24504(2) 0.03482(9) Uani 1 1 d . . . . .

loop_
_atom_site_aniso_label
_atom_site_aniso_U_11
_atom_site_aniso_U_22
_atom_site_aniso_U_33
_atom_site_aniso_U_23
_atom_site_aniso_U_13
_atom_site_aniso_U_12
C1 0.047(2) 0.0328(18) 0.040(2) 0.0019(14) 0.0010(16) 0.0038(15)
C2 0.057(2) 0.0319(19) 0.062(3) 0.0085(17) -0.0050(19) -0.0052(16)
C3 0.063(3) 0.036(2) 0.085(3) 0.015(2) -0.015(2) 0.0053(18)
C4 0.055(3) 0.045(2) 0.101(4) 0.016(2) -0.031(2) 0.0021(19)
C5 0.054(2) 0.036(2) 0.080(3) 0.0065(19) -0.019(2) -0.0059(17)
C6 0.0438(19) 0.0281(16) 0.046(2) 0.0041(15) -0.0040(16) 0.0000(14)
C7 0.0408(19) 0.0336(18) 0.046(2) 0.0008(15) -0.0053(16) 0.0007(15)
C8 0.0381(18) 0.0289(17) 0.044(2) 0.0024(14) 0.0013(15) 0.0009(14)
C9 0.046(2) 0.0349(19) 0.050(2) 0.0018(16) -0.0093(17) -0.0042(15)
C10 0.050(2) 0.0279(17) 0.052(2) 0.0011(15) -0.0052(17) -0.0003(15)
C11 0.049(2) 0.0276(17) 0.051(2) 0.0053(15) -0.0014(17) -0.0002(15)
C12 0.0383(18) 0.0308(17) 0.040(2) 0.0005(14) 0.0030(15) 0.0045(14)
C13 0.0334(17) 0.0312(17) 0.0394(19) -0.0010(14) 0.0040(14) 0.0006(13)
C14 0.055(2) 0.0351(19) 0.046(2) 0.0018(15) -0.0037(17) 0.0050(16)
C15 0.136(3) 0.0363(16) 0.116(3) 0.0035(19) -0.064(3) -0.0193(19)
C16 0.101(5) 0.072(4) 0.268(10) -0.031(5) -0.087(6) -0.020(3)
C17 0.273(11) 0.129(6) 0.141(7) -0.090(6) 0.060(7) -0.101(7)
C18 0.136(3) 0.0363(16) 0.116(3) 0.0035(19) -0.064(3) -0.0193(19)
C19 0.0360(18) 0.0318(17) 0.048(2) -0.0061(15) -0.0028(15) 0.0002(14)
C20 0.086(3) 0.037(2) 0.059(3) -0.0010(19) -0.007(2) -0.010(2)
C21 0.097(4) 0.037(2) 0.088(4) -0.019(2) -0.015(3) -0.006(2)
C22 0.061(3) 0.061(3) 0.067(3) -0.030(2) -0.001(2) 0.001(2)
C23 0.087(3) 0.069(3) 0.049(3) -0.010(2) 0.011(2) -0.006(2)
C24 0.072(3) 0.039(2) 0.057(3) -0.0063(18) -0.002(2) -0.0030(19)
C25 0.0395(19) 0.0335(18) 0.045(2) -0.0010(15) 0.0026(15) 0.0002(14)
C26 0.050(2) 0.047(2) 0.055(2) -0.0022(18) 0.0058(18) 0.0033(18)
C27 0.064(3) 0.061(3) 0.069(3) -0.009(2) 0.026(2) 0.000(2)
C28 0.052(3) 0.057(3) 0.109(4) -0.012(3) 0.026(3) 0.010(2)
C29 0.060(3) 0.052(3) 0.118(4) 0.022(3) 0.011(3) 0.024(2)
C30 0.057(2) 0.051(2) 0.067(3) 0.013(2) 0.013(2) 0.008(2)
N9 0.0395(15) 0.0272(14) 0.0420(17) 0.0022(12) -0.0011(12) 0.0006(11)
O1 0.0412(14) 0.0374(13) 0.0606(17) 0.0146(12) -0.0052(12) -0.0042(10)
O2 0.0499(14) 0.0303(12) 0.0364(13) -0.0017(10) -0.0016(10) -0.0040(10)
O3 0.0591(17) 0.0406(14) 0.0426(15) 0.0107(11) 0.0063(12) 0.0072(11)
Sn1 0.03577(14) 0.02841(14) 0.04020(15) 0.00060(9) -0.00037(10) 0.00047(9)

loop_
_atom_type_symbol
_atom_type_description
_atom_type_scat_dispersion_real
_atom_type_scat_dispersion_imag
_atom_type_scat_source
C C 0.0033 0.0016 'International Tables Vol C Tables 4.2.6.8 and 6.1.1.4'
H H 0.0000 0.0000 'International Tables Vol C Tables 4.2.6.8 and 6.1.1.4'
N N 0.0061 0.0033 'International Tables Vol C Tables 4.2.6.8 and 6.1.1.4'
O O 0.0106 0.0060 'International Tables Vol C Tables 4.2.6.8 and 6.1.1.4'
Sn Sn -0.6537 1.4246 'International Tables Vol C Tables 4.2.6.8 and 6.1.1.4'

loop_
_geom_angle_atom_site_label_1
_geom_angle_atom_site_label_2
_geom_angle_atom_site_label_3
_geom_angle
_geom_angle_site_symmetry_1
_geom_angle_site_symmetry_3
_geom_angle_publ_flag
C2 C1 C6 118.3(3) . . ?
O1 C1 C2 122.5(3) . . ?
O1 C1 C6 119.2(3) . . ?
C1 C2 H2 119.7 . . ?
C1 C2 C3 120.6(3) . . ?
C3 C2 H2 119.7 . . ?
C2 C3 H3 119.9 . . ?
C4 C3 C2 120.2(3) . . ?
C4 C3 H3 119.9 . . ?
C3 C4 H4 119.9 . . ?
C5 C4 C3 120.1(4) . . ?
C5 C4 H4 119.9 . . ?
C4 C5 H5 120.0 . . ?
C4 C5 C6 120.0(4) . . ?
C6 C5 H5 120.0 . . ?
C1 C6 N9 114.0(3) . . ?
C5 C6 C1 120.7(3) . . ?
C5 C6 N9 125.2(3) . . ?
C8 C7 H7 116.7 . . ?
N9 C7 H7 116.7 . . ?
N9 C7 C8 126.5(3) . . ?
C9 C8 C7 116.8(3) . . ?
C13 C8 C7 123.3(3) . . ?
C13 C8 C9 119.8(3) . . ?
C8 C9 H9 118.8 . . ?
C10 C9 C8 122.4(3) . . ?
C10 C9 H9 118.8 . . ?
C9 C10 C11 116.7(3) . . ?
C9 C10 C15 120.4(3) . . ?
C11 C10 C15 122.9(3) . . ?
C10 C11 H11 118.5 . . ?
C12 C11 C10 123.1(3) . . ?
C12 C11 H11 118.5 . . ?
C11 C12 C13 119.9(3) . . ?
C11 C12 C14 122.0(3) . . ?
C13 C12 C14 118.1(3) . . ?
C8 C13 C12 118.2(3) . . ?
O2 C13 C8 123.1(3) . . ?
O2 C13 C12 118.7(3) . . ?
C12 C14 H14A 108.5 . . ?
C12 C14 H14B 108.5 . . ?
H14A C14 H14B 107.5 . . ?
O3 C14 C12 115.2(3) . . ?
O3 C14 H14A 108.5 . . ?
O3 C14 H14B 108.5 . . ?
C16 C15 C10 110.2(4) . . ?
C17 C15 C10 109.8(5) . . ?
C17 C15 C16 104.0(6) . . ?
C18 C15 C10 113.8(4) . . ?
C18 C15 C16 109.2(5) . . ?
C18 C15 C17 109.3(6) . . ?
C15 C16 H16A 109.5 . . ?
C15 C16 H16B 109.5 . . ?
C15 C16 H16C 109.5 . . ?
H16A C16 H16B 109.5 . . ?
H16A C16 H16C 109.5 . . ?
H16B C16 H16C 109.5 . . ?
C15 C17 H17A 109.5 . . ?
C15 C17 H17B 109.5 . . ?
C15 C17 H17C 109.5 . . ?
H17A C17 H17B 109.5 . . ?
H17A C17 H17C 109.5 . . ?
H17B C17 H17C 109.5 . . ?
C15 C18 H18A 109.5 . . ?
C15 C18 H18B 109.5 . . ?
C15 C18 H18C 109.5 . . ?
H18A C18 H18B 109.5 . . ?
H18A C18 H18C 109.5 . . ?
H18B C18 H18C 109.5 . . ?
C20 C19 Sn1 120.2(3) . . ?
C24 C19 C20 118.3(3) . . ?
C24 C19 Sn1 121.4(2) . . ?
C19 C20 H20 119.7 . . ?
C21 C20 C19 120.6(4) . . ?
C21 C20 H20 119.7 . . ?
C20 C21 H21 119.7 . . ?
C22 C21 C20 120.5(4) . . ?
C22 C21 H21 119.7 . . ?
C21 C22 H22 120.1 . . ?
C21 C22 C23 119.8(4) . . ?
C23 C22 H22 120.1 . . ?
C22 C23 H23 120.1 . . ?
C22 C23 C24 119.9(4) . . ?
C24 C23 H23 120.1 . . ?
C19 C24 C23 120.9(4) . . ?
C19 C24 H24 119.6 . . ?
C23 C24 H24 119.6 . . ?
C26 C25 C30 118.6(3) . . ?
C26 C25 Sn1 121.9(3) . . ?
C30 C25 Sn1 119.4(3) . . ?
C25 C26 H26 119.3 . . ?
C25 C26 C27 121.4(4) . . ?
C27 C26 H26 119.3 . . ?
C26 C27 H27 120.4 . . ?
C28 C27 C26 119.2(4) . . ?
C28 C27 H27 120.4 . . ?
C27 C28 H28 119.7 . . ?
C27 C28 C29 120.7(4) . . ?
C29 C28 H28 119.7 . . ?
C28 C29 H29 120.2 . . ?
C28 C29 C30 119.6(4) . . ?
C30 C29 H29 120.2 . . ?
C25 C30 C29 120.4(4) . . ?
C25 C30 H30 119.8 . . ?
C29 C30 H30 119.8 . . ?
C6 N9 Sn1 111.9(2) . . ?
C7 N9 C6 122.4(3) . . ?
C7 N9 Sn1 125.2(2) . . ?
C1 O1 Sn1 113.4(2) . . ?
C13 O2 Sn1 126.1(2) . . ?
C14 O3 H3A 109.5 . . ?
C19 Sn1 C25 124.18(12) . . ?
C19 Sn1 N9 118.04(11) . . ?
C19 Sn1 O1 93.82(12) . . ?
C25 Sn1 N9 117.62(12) . . ?
C25 Sn1 O1 95.71(11) . . ?
O1 Sn1 N9 75.61(9) . . ?
O2 Sn1 C19 95.07(11) . . ?
O2 Sn1 C25 95.93(11) . . ?
O2 Sn1 N9 82.35(9) . . ?
O2 Sn1 O1 157.89(9) . . ?

loop_
_geom_bond_atom_site_label_1
_geom_bond_atom_site_label_2
_geom_bond_distance
_geom_bond_site_symmetry_2
_geom_bond_publ_flag
C1 C2 1.384(5) . ?
C1 C6 1.400(5) . ?
C1 O1 1.335(4) . ?
C2 H2 0.9300 . ?
C2 C3 1.382(5) . ?
C3 H3 0.9300 . ?
C3 C4 1.381(5) . ?
C4 H4 0.9300 . ?
C4 C5 1.368(5) . ?
C5 H5 0.9300 . ?
C5 C6 1.381(5) . ?
C6 N9 1.425(4) . ?
C7 H7 0.9300 . ?
C7 C8 1.424(4) . ?
C7 N9 1.297(4) . ?
C8 C9 1.408(4) . ?
C8 C13 1.407(4) . ?
C9 H9 0.9300 . ?
C9 C10 1.374(5) . ?
C10 C11 1.410(5) . ?
C10 C15 1.530(5) . ?
C11 H11 0.9300 . ?
C11 C12 1.370(5) . ?
C12 C13 1.415(4) . ?
C12 C14 1.512(5) . ?
C13 O2 1.337(4) . ?
C14 H14A 0.9700 . ?
C14 H14B 0.9700 . ?
C14 O3 1.400(4) . ?
C15 C16 1.518(8) . ?
C15 C17 1.514(9) . ?
C15 C18 1.482(6) . ?
C16 H16A 0.9600 . ?
C16 H16B 0.9600 . ?
C16 H16C 0.9600 . ?
C17 H17A 0.9600 . ?
C17 H17B 0.9600 . ?
C17 H17C 0.9600 . ?
C18 H18A 0.9600 . ?
C18 H18B 0.9600 . ?
C18 H18C 0.9600 . ?
C19 C20 1.382(5) . ?
C19 C24 1.380(5) . ?
C19 Sn1 2.113(3) . ?
C20 H20 0.9300 . ?
C20 C21 1.380(6) . ?
C21 H21 0.9300 . ?
C21 C22 1.367(6) . ?
C22 H22 0.9300 . ?
C22 C23 1.369(6) . ?
C23 H23 0.9300 . ?
C23 C24 1.387(5) . ?
C24 H24 0.9300 . ?
C25 C26 1.366(5) . ?
C25 C30 1.373(5) . ?
C25 Sn1 2.127(3) . ?
C26 H26 0.9300 . ?
C26 C27 1.387(5) . ?
C27 H27 0.9300 . ?
C27 C28 1.357(6) . ?
C28 H28 0.9300 . ?
C28 C29 1.368(7) . ?
C29 H29 0.9300 . ?
C29 C30 1.392(6) . ?
C30 H30 0.9300 . ?
N9 Sn1 2.170(3) . ?
O1 Sn1 2.129(2) . ?
O2 Sn1 2.084(2) . ?
O3 H3A 0.8200 . ?

loop_
_geom_torsion_atom_site_label_1
_geom_torsion_atom_site_label_2
_geom_torsion_atom_site_label_3
_geom_torsion_atom_site_label_4
_geom_torsion
_geom_torsion_site_symmetry_1
_geom_torsion_site_symmetry_2
_geom_torsion_site_symmetry_3
_geom_torsion_site_symmetry_4
_geom_torsion_publ_flag
C1 C2 C3 C4 1.4(7) . . . . ?
C1 C6 N9 C7 -157.1(3) . . . . ?
C1 C6 N9 Sn1 15.2(4) . . . . ?
C2 C1 C6 C5 2.7(6) . . . . ?
C2 C1 C6 N9 -174.9(3) . . . . ?
C2 C1 O1 Sn1 157.5(3) . . . . ?
C2 C3 C4 C5 -1.3(7) . . . . ?
C3 C4 C5 C6 1.9(7) . . . . ?
C4 C5 C6 C1 -2.6(6) . . . . ?
C4 C5 C6 N9 174.7(4) . . . . ?
C5 C6 N9 C7 25.4(6) . . . . ?
C5 C6 N9 Sn1 -162.3(3) . . . . ?
C6 C1 C2 C3 -2.1(6) . . . . ?
C6 C1 O1 Sn1 -20.6(4) . . . . ?
C7 C8 C9 C10 -179.5(3) . . . . ?
C7 C8 C13 C12 178.2(3) . . . . ?
C7 C8 C13 O2 0.6(5) . . . . ?
C8 C7 N9 C6 -176.5(3) . . . . ?
C8 C7 N9 Sn1 12.3(5) . . . . ?
C8 C9 C10 C11 1.1(6) . . . . ?
C8 C9 C10 C15 -178.9(4) . . . . ?
C8 C13 O2 Sn1 -33.5(4) . . . . ?
C9 C8 C13 C12 -1.1(5) . . . . ?
C9 C8 C13 O2 -178.7(3) . . . . ?
C9 C10 C11 C12 -0.9(6) . . . . ?
C9 C10 C15 C16 -55.8(7) . . . . ?
C9 C10 C15 C17 58.3(7) . . . . ?
C9 C10 C15 C18 -178.8(5) . . . . ?
C10 C11 C12 C13 -0.3(6) . . . . ?
C10 C11 C12 C14 -180.0(3) . . . . ?
C11 C10 C15 C16 124.2(5) . . . . ?
C11 C10 C15 C17 -121.7(6) . . . . ?
C11 C10 C15 C18 1.1(8) . . . . ?
C11 C12 C13 C8 1.3(5) . . . . ?
C11 C12 C13 O2 179.0(3) . . . . ?
C11 C12 C14 O3 3.7(5) . . . . ?
C12 C13 O2 Sn1 148.9(2) . . . . ?
C13 C8 C9 C10 -0.1(6) . . . . ?
C13 C12 C14 O3 -175.9(3) . . . . ?
C14 C12 C13 C8 -179.0(3) . . . . ?
C14 C12 C13 O2 -1.3(5) . . . . ?
C15 C10 C11 C12 179.2(4) . . . . ?
C19 C20 C21 C22 1.8(7) . . . . ?
C20 C19 C24 C23 0.0(6) . . . . ?
C20 C21 C22 C23 -2.0(7) . . . . ?
C21 C22 C23 C24 1.2(7) . . . . ?
C22 C23 C24 C19 -0.2(7) . . . . ?
C24 C19 C20 C21 -0.8(6) . . . . ?
C25 C26 C27 C28 -0.7(6) . . . . ?
C26 C25 C30 C29 -0.6(6) . . . . ?
C26 C27 C28 C29 -1.7(7) . . . . ?
C27 C28 C29 C30 2.8(8) . . . . ?
C28 C29 C30 C25 -1.6(7) . . . . ?
C30 C25 C26 C27 1.8(6) . . . . ?
N9 C7 C8 C9 -170.8(3) . . . . ?
N9 C7 C8 C13 9.9(6) . . . . ?
O1 C1 C2 C3 179.8(4) . . . . ?
O1 C1 C6 C5 -179.2(4) . . . . ?
O1 C1 C6 N9 3.2(5) . . . . ?
Sn1 C19 C20 C21 -177.7(3) . . . . ?
Sn1 C19 C24 C23 176.9(3) . . . . ?
Sn1 C25 C26 C27 -179.9(3) . . . . ?
Sn1 C25 C30 C29 -179.0(3) . . . . ?
